data_2206217
loop_
_publ_author_name
'De-Long Shen'
'Qi-Sun Gong '
'Cheng-Xia Tan'
'Jian-Quan Weng'

_publ_section_title 2-(4,6-Dimethoxypyrimidin-2-yloxy)-6-fluoro-<i>N</i>-(3-methylpyridyl)benzylamine
_journal_issue 7
_journal_name_full 'Acta Crystallographica Section E'
_journal_page_first o2270
_journal_page_last o2271
_journal_paper_doi 10.1107/S1600536805019446
_journal_volume 61
_journal_year 2005
_chemical_formula_iupac 'C19 H19 F N4 O3'
_chemical_formula_moiety 'C19 H19 F N4 O3'
_chemical_formula_sum 'C19 H19 F N4 O3'
_chemical_formula_weight 370.38
_chemical_name_systematic
;
2-(4,6-Dimethoxypyrimidin-2-yloxy)-6-fluoro-N-(3-methylpyridyl)benzylamine
;
_space_group_IT_number 2
_symmetry_cell_setting triclinic
_symmetry_space_group_name_Hall '-P 1'
_symmetry_space_group_name_H-M 'P -1'
_atom_sites_solution_hydrogens geom
_atom_sites_solution_primary direct
_atom_sites_solution_secondary difmap
_cell_angle_alpha 113.4470(10)
_cell_angle_beta 98.8520(10)
_cell_angle_gamma 106.364(2)
_cell_formula_units_Z 2
_cell_length_a 8.8490(10)
_cell_length_b 10.5810(10)
_cell_length_c 11.3773(8)
_cell_measurement_reflns_used 3528
_cell_measurement_temperature 295.0(10)
_cell_measurement_theta_max 27.5
_cell_measurement_theta_min 3.5
_cell_volume 893.89(15)
_computing_cell_refinement PROCESS-AUTO
_computing_data_collection 'PROCESS-AUTO (Rigaku, 1998)'
_computing_data_reduction 'CrystalStructure (Rigaku/MSC, 2004)'
_computing_molecular_graphics 'please supply'
_computing_publication_material CrystalStructure
_computing_structure_refinement 'SHELXL97 (Sheldrick, 1997)'
_computing_structure_solution 'SHELXS97 (Sheldrick, 1997)'
_diffrn_detector_area_resol_mean 10.00
_diffrn_measured_fraction_theta_full 0.972
_diffrn_measured_fraction_theta_max 0.972
_diffrn_measurement_device_type 'Rigaku R-AXIS RAPID'
_diffrn_measurement_method \w
_diffrn_radiation_type 'Mo K\a'
_diffrn_radiation_wavelength 0.71073
_diffrn_reflns_av_R_equivalents 0.0216
_diffrn_reflns_limit_h_max 11
_diffrn_reflns_limit_h_min -11
_diffrn_reflns_limit_k_max 13
_diffrn_reflns_limit_k_min -12
_diffrn_reflns_limit_l_max 14
_diffrn_reflns_limit_l_min -14
_diffrn_reflns_number 6292
_diffrn_reflns_theta_full 27.49
_diffrn_reflns_theta_max 27.49
_diffrn_reflns_theta_min 2.05
_diffrn_standards_number 0
_exptl_absorpt_coefficient_mu 0.102
_exptl_absorpt_correction_T_max 0.978
_exptl_absorpt_correction_T_min 0.940
_exptl_absorpt_correction_type multi-scan
_exptl_absorpt_process_details '(ABSCOR; Higashi, 1995)'
_exptl_crystal_colour colorless
_exptl_crystal_density_diffrn 1.376
_exptl_crystal_density_method 'not measured'
_exptl_crystal_description block
_exptl_crystal_F_000 388.00
_exptl_crystal_size_max 0.42
_exptl_crystal_size_mid 0.38
_exptl_crystal_size_min 0.22
_refine_diff_density_max 0.429
_refine_diff_density_min -0.329
_refine_ls_extinction_coef 0.050(8)
_refine_ls_extinction_expression Fc^*^=kFc[1+0.001xFc^2^\l^3^/sin(2\q)]^-1/4^
_refine_ls_extinction_method SHELXL97
_refine_ls_goodness_of_fit_ref 1.063
_refine_ls_hydrogen_treatment mixed
_refine_ls_matrix_type full
_refine_ls_number_parameters 249
_refine_ls_number_reflns 3991
_refine_ls_number_restraints 0
_refine_ls_restrained_S_all 1.063
_refine_ls_R_factor_all 0.0668
_refine_ls_R_factor_gt 0.0496
_refine_ls_shift/su_max 0.000
_refine_ls_shift/su_mean 0.000
_refine_ls_structure_factor_coef Fsqd
_refine_ls_weighting_details 'calc w = 1/[\s^2^(Fo^2^)+(0.1093P)^2^+0.0797P] where P = (Fo^2^+2Fc^2^)/3'
_refine_ls_weighting_scheme calc
_refine_ls_wR_factor_gt 0.1565
_refine_ls_wR_factor_ref 0.1726
_reflns_number_gt 2983
_reflns_number_total 3991
_reflns_threshold_expression >2\s(I)
_cod_data_source_file is6083.cif
_cod_data_source_block I
_cod_database_code 2206217

loop_
_symmetry_equiv_pos_site_id
_symmetry_equiv_pos_as_xyz
1 +x,+y,+z
2 -x,-y,-z

loop_
_atom_site_label
_atom_site_fract_x
_atom_site_fract_y
_atom_site_fract_z
_atom_site_U_iso_or_equiv
_atom_site_adp_type
_atom_site_calc_flag
_atom_site_refinement_flags
_atom_site_occupancy
_atom_site_type_symbol
C19 0.0518(3) 0.4570(3) 0.6517(2) 0.0642(6) Uani d . 1 C
H19A 0.0862 0.5445 0.7366 0.096 Uiso calc R 1 H
H19B -0.0615 0.3966 0.6324 0.096 Uiso calc R 1 H
H19C 0.0629 0.4855 0.5823 0.096 Uiso calc R 1 H
O3 0.15275(18) 0.37420(16) 0.65755(13) 0.0571(4) Uani d . 1 O
C18 0.1247(2) 0.2473(2) 0.54903(17) 0.0430(4) Uani d . 1 C
C10 0.3747(2) 0.5012(2) 0.3153(2) 0.0559(5) Uani d . 1 C
H10 0.4648 0.5713 0.3900 0.067 Uiso calc R 1 H
C17 0.2302(2) 0.1753(2) 0.55333(18) 0.0480(4) Uani d . 1 C
H17 0.3160 0.2093 0.6304 0.058 Uiso calc R 1 H
C9 0.2567(2) 0.3925(2) 0.32238(19) 0.0508(5) Uani d . 1 C
H9 0.2694 0.3896 0.4039 0.061 Uiso calc R 1 H
C11 0.3570(2) 0.5047(2) 0.1936(2) 0.0555(5) Uani d . 1 C
H11 0.4376 0.5767 0.1856 0.067 Uiso calc R 1 H
N4 -0.00199(17) 0.19744(16) 0.44190(13) 0.0417(3) Uani d . 1 N
C15 0.2016(2) 0.0490(2) 0.43636(18) 0.0433(4) Uani d . 1 C
O2 0.30662(17) -0.01969(17) 0.43701(14) 0.0576(4) Uani d . 1 O
N2 0.12326(17) 0.28925(17) 0.21955(14) 0.0450(4) Uani d . 1 N
C12 0.2223(2) 0.4033(2) 0.08507(19) 0.0480(4) Uani d . 1 C
C14 -0.01760(19) 0.07357(19) 0.33883(16) 0.0399(4) Uani d . 1 C
N3 0.07727(17) -0.00513(16) 0.32577(14) 0.0426(4) Uani d . 1 N
C16 0.2832(3) -0.1497(3) 0.3189(2) 0.0688(6) Uani d . 1 C
H16A 0.3682 -0.1860 0.3346 0.103 Uiso calc R 1 H
H16B 0.2884 -0.1260 0.2461 0.103 Uiso calc R 1 H
H16C 0.1771 -0.2248 0.2963 0.103 Uiso calc R 1 H
C8 0.1059(2) 0.29660(19) 0.10413(17) 0.0409(4) Uani d . 1 C
C3 -0.4448(2) 0.1928(2) 0.2747(2) 0.0585(5) Uani d . 1 C
H3 -0.5083 0.2185 0.3315 0.070 Uiso calc R 1 H
C4 -0.3421(2) 0.1243(2) 0.2978(2) 0.0527(5) Uani d . 1 C
H4 -0.3373 0.1010 0.3686 0.063 Uiso calc R 1 H
C13 0.1972(4) 0.4033(3) -0.0486(2) 0.0792(8) Uani d . 1 C
H13A 0.0954 0.3239 -0.1108 0.119 Uiso calc R 1 H
H13B 0.2873 0.3892 -0.0823 0.119 Uiso calc R 1 H
H13C 0.1928 0.4967 -0.0380 0.119 Uiso calc R 1 H
C2 -0.4550(2) 0.2239(2) 0.1679(2) 0.0552(5) Uani d . 1 C
H2 -0.5253 0.2698 0.1515 0.066 Uiso calc R 1 H
C5 -0.24492(19) 0.09004(19) 0.21373(17) 0.0415(4) Uani d . 1 C
O1 -0.14749(15) 0.01096(14) 0.22764(12) 0.0469(3) Uani d . 1 O
C1 -0.3592(2) 0.1857(2) 0.08630(18) 0.0468(4) Uani d . 1 C
C6 -0.24989(19) 0.11984(18) 0.10563(16) 0.0402(4) Uani d . 1 C
N1 -0.03503(18) 0.19620(18) 0.00161(16) 0.0477(4) Uani d . 1 N
F1 -0.37115(16) 0.21398(15) -0.02089(12) 0.0660(4) Uani d . 1 F
C7 -0.1505(2) 0.0748(2) 0.01023(18) 0.0461(4) Uani d . 1 C
H7A -0.0895 0.0234 0.0383 0.055 Uiso calc R 1 H
H7B -0.2266 0.0048 -0.0789 0.055 Uiso calc R 1 H
HN1 -0.037(2) 0.182(2) -0.081(2) 0.048(5) Uiso d . 1 H

loop_
_atom_site_aniso_label
_atom_site_aniso_U_11
_atom_site_aniso_U_22
_atom_site_aniso_U_33
_atom_site_aniso_U_12
_atom_site_aniso_U_13
_atom_site_aniso_U_23
C19 0.0749(14) 0.0536(12) 0.0559(12) 0.0290(11) 0.0138(10) 0.0168(10)
O3 0.0643(8) 0.0536(8) 0.0397(7) 0.0240(7) 0.0043(6) 0.0118(6)
C18 0.0425(8) 0.0446(9) 0.0369(9) 0.0113(7) 0.0101(7) 0.0185(7)
C10 0.0451(10) 0.0523(11) 0.0489(11) 0.0080(8) 0.0047(8) 0.0140(9)
C17 0.0418(9) 0.0550(11) 0.0408(10) 0.0141(8) 0.0034(7) 0.0225(8)
C9 0.0477(9) 0.0572(11) 0.0430(10) 0.0176(8) 0.0109(7) 0.0216(9)
C11 0.0532(11) 0.0451(10) 0.0586(12) 0.0093(8) 0.0184(9) 0.0208(9)
N4 0.0405(7) 0.0432(8) 0.0390(8) 0.0156(6) 0.0087(6) 0.0182(6)
C15 0.0377(8) 0.0505(10) 0.0485(10) 0.0172(7) 0.0122(7) 0.0291(8)
O2 0.0536(8) 0.0703(9) 0.0566(8) 0.0352(7) 0.0106(6) 0.0308(7)
N2 0.0403(7) 0.0503(9) 0.0418(8) 0.0156(6) 0.0114(6) 0.0202(7)
C12 0.0526(10) 0.0414(10) 0.0472(10) 0.0153(8) 0.0159(8) 0.0192(8)
C14 0.0371(8) 0.0426(9) 0.0400(9) 0.0138(7) 0.0086(6) 0.0213(7)
N3 0.0404(7) 0.0442(8) 0.0441(8) 0.0169(6) 0.0104(6) 0.0215(7)
C16 0.0715(14) 0.0703(15) 0.0703(14) 0.0446(12) 0.0160(11) 0.0280(12)
C8 0.0414(8) 0.0412(9) 0.0409(9) 0.0201(7) 0.0134(7) 0.0166(7)
C3 0.0423(9) 0.0692(13) 0.0571(12) 0.0252(9) 0.0168(8) 0.0195(10)
C4 0.0446(9) 0.0619(12) 0.0465(10) 0.0189(9) 0.0118(8) 0.0219(9)
C13 0.0933(17) 0.0704(16) 0.0594(14) 0.0034(13) 0.0176(12) 0.0372(12)
C2 0.0419(9) 0.0542(11) 0.0639(13) 0.0254(8) 0.0095(8) 0.0196(10)
C5 0.0323(7) 0.0386(9) 0.0419(9) 0.0112(7) 0.0021(6) 0.0126(7)
O1 0.0426(6) 0.0436(7) 0.0437(7) 0.0185(5) 0.0008(5) 0.0129(5)
C1 0.0430(9) 0.0453(10) 0.0456(10) 0.0165(8) 0.0050(7) 0.0182(8)
C6 0.0315(7) 0.0342(8) 0.0417(9) 0.0092(6) 0.0042(6) 0.0099(7)
N1 0.0421(8) 0.0522(9) 0.0407(8) 0.0127(7) 0.0093(6) 0.0188(7)
F1 0.0723(8) 0.0757(9) 0.0641(8) 0.0380(7) 0.0160(6) 0.0407(7)
C7 0.0417(9) 0.0429(10) 0.0429(9) 0.0138(7) 0.0101(7) 0.0122(7)

loop_
_atom_type_symbol
_atom_type_description
_atom_type_scat_dispersion_real
_atom_type_scat_dispersion_imag
_atom_type_scat_source
C C 0.003 0.002
;
International Tables for Crystallography
(1992, Vol. C, Tables 4.2.6.8 and 6.1.1.4)
;
H H 0.000 0.000
;
International Tables for Crystallography
(1992, Vol. C, Table 6.1.1.4)
;
N N 0.006 0.003
;
International Tables for Crystallography
(1992, Vol. C, Tables 4.2.6.8 and 6.1.1.4)
;
O O 0.011 0.006
;
International Tables for Crystallography
(1992, Vol. C, Tables 4.2.6.8 and 6.1.1.4)
;
F F 0.017 0.010
;
International Tables for Crystallography
(1992, Vol. C, Tables 4.2.6.8 and 6.1.1.4)
;

loop_
_geom_angle_atom_site_label_1
_geom_angle_atom_site_label_2
_geom_angle_atom_site_label_3
_geom_angle
O3 C19 H19A 109.5
O3 C19 H19B 109.5
H19A C19 H19B 109.5
O3 C19 H19C 109.5
H19A C19 H19C 109.5
H19B C19 H19C 109.5
C18 O3 C19 119.06(15)
N4 C18 O3 119.03(16)
N4 C18 C17 122.82(17)
O3 C18 C17 118.14(15)
C9 C10 C11 118.10(18)
C9 C10 H10 120.9
C11 C10 H10 120.9
C18 C17 C15 116.05(15)
C18 C17 H17 122.0
C15 C17 H17 122.0
N2 C9 C10 124.09(18)
N2 C9 H9 118.0
C10 C9 H9 118.0
C12 C11 C10 120.61(18)
C12 C11 H11 119.7
C10 C11 H11 119.7
C14 N4 C18 114.73(15)
N3 C15 O2 119.50(16)
N3 C15 C17 123.55(16)
O2 C15 C17 116.94(15)
C15 O2 C16 119.15(14)
C8 N2 C9 117.04(16)
C11 C12 C8 116.59(17)
C11 C12 C13 122.54(19)
C8 C12 C13 120.87(18)
N4 C14 N3 129.47(15)
N4 C14 O1 118.85(14)
N3 C14 O1 111.67(14)
C14 N3 C15 113.29(15)
O2 C16 H16A 109.5
O2 C16 H16B 109.5
H16A C16 H16B 109.5
O2 C16 H16C 109.5
H16A C16 H16C 109.5
H16B C16 H16C 109.5
N2 C8 N1 116.89(16)
N2 C8 C12 123.53(16)
N1 C8 C12 119.57(16)
C4 C3 C2 120.47(18)
C4 C3 H3 119.8
C2 C3 H3 119.8
C3 C4 C5 118.97(19)
C3 C4 H4 120.5
C5 C4 H4 120.5
C12 C13 H13A 109.5
C12 C13 H13B 109.5
H13A C13 H13B 109.5
C12 C13 H13C 109.5
H13A C13 H13C 109.5
H13B C13 H13C 109.5
C1 C2 C3 118.56(17)
C1 C2 H2 120.7
C3 C2 H2 120.7
C6 C5 O1 116.13(15)
C6 C5 C4 122.74(16)
O1 C5 C4 120.88(17)
C14 O1 C5 119.72(13)
F1 C1 C2 118.69(16)
F1 C1 C6 117.22(16)
C2 C1 C6 124.09(18)
C1 C6 C5 115.14(16)
C1 C6 C7 122.33(17)
C5 C6 C7 122.43(15)
C8 N1 C7 122.03(16)
C8 N1 HN1 118.2(13)
C7 N1 HN1 115.4(13)
N1 C7 C6 115.16(15)
N1 C7 H7A 108.5
C6 C7 H7A 108.5
N1 C7 H7B 108.5
C6 C7 H7B 108.5
H7A C7 H7B 107.5

loop_
_geom_bond_atom_site_label_1
_geom_bond_atom_site_label_2
_geom_bond_distance
C19 O3 1.428(2)
C19 H19A 0.9600
C19 H19B 0.9600
C19 H19C 0.9600
O3 C18 1.337(2)
C18 N4 1.325(2)
C18 C17 1.367(3)
C10 C9 1.358(3)
C10 C11 1.386(3)
C10 H10 0.9300
C17 C15 1.383(3)
C17 H17 0.9300
C9 N2 1.337(2)
C9 H9 0.9300
C11 C12 1.367(3)
C11 H11 0.9300
N4 C14 1.318(2)
C15 N3 1.329(2)
C15 O2 1.332(2)
O2 C16 1.422(3)
N2 C8 1.334(2)
C12 C8 1.411(3)
C12 C13 1.503(3)
C14 N3 1.324(2)
C14 O1 1.3479(19)
C16 H16A 0.9600
C16 H16B 0.9600
C16 H16C 0.9600
C8 N1 1.365(2)
C3 C4 1.367(3)
C3 C2 1.375(3)
C3 H3 0.9300
C4 C5 1.393(3)
C4 H4 0.9300
C13 H13A 0.9600
C13 H13B 0.9600
C13 H13C 0.9600
C2 C1 1.371(3)
C2 H2 0.9300
C5 C6 1.383(2)
C5 O1 1.3922(19)
C1 F1 1.363(2)
C1 C6 1.381(2)
C6 C7 1.516(2)
N1 C7 1.447(2)
N1 HN1 0.89(2)
C7 H7A 0.9700
C7 H7B 0.9700

loop_
_geom_hbond_atom_site_label_D
_geom_hbond_atom_site_label_H
_geom_hbond_atom_site_label_A
_geom_hbond_site_symmetry_A
_geom_hbond_distance_DH
_geom_hbond_distance_HA
_geom_hbond_distance_DA
_geom_hbond_angle_DHA
_geom_hbond_publ_flag
N1 HN1 N3 2_555 0.89(2) 2.56(2) 3.355(2) 149.4(19) yes

loop_
_geom_torsion_atom_site_label_1
_geom_torsion_atom_site_label_2
_geom_torsion_atom_site_label_3
_geom_torsion_atom_site_label_4
_geom_torsion
C19 O3 C18 N4 -4.0(3)
C19 O3 C18 C17 175.31(19)
N4 C18 C17 C15 2.6(3)
O3 C18 C17 C15 -176.63(15)
C11 C10 C9 N2 -0.7(3)
C9 C10 C11 C12 1.5(3)
O3 C18 N4 C14 178.51(15)
C17 C18 N4 C14 -0.7(3)
C18 C17 C15 N3 -2.0(3)
C18 C17 C15 O2 177.65(16)
N3 C15 O2 C16 0.0(3)
C17 C15 O2 C16 -179.65(18)
C10 C9 N2 C8 -1.0(3)
C10 C11 C12 C8 -0.5(3)
C10 C11 C12 C13 179.6(2)
C18 N4 C14 N3 -2.2(3)
C18 N4 C14 O1 176.98(15)
N4 C14 N3 C15 2.7(3)
O1 C14 N3 C15 -176.50(14)
O2 C15 N3 C14 179.95(15)
C17 C15 N3 C14 -0.4(2)
C9 N2 C8 N1 -176.45(16)
C9 N2 C8 C12 2.1(3)
C11 C12 C8 N2 -1.4(3)
C13 C12 C8 N2 178.57(19)
C11 C12 C8 N1 177.16(17)
C13 C12 C8 N1 -2.9(3)
C2 C3 C4 C5 1.6(3)
C4 C3 C2 C1 -0.5(3)
C3 C4 C5 C6 -1.2(3)
C3 C4 C5 O1 -175.39(16)
N4 C14 O1 C5 11.5(2)
N3 C14 O1 C5 -169.21(14)
C6 C5 O1 C14 118.46(17)
C4 C5 O1 C14 -67.0(2)
C3 C2 C1 F1 178.87(17)
C3 C2 C1 C6 -1.2(3)
F1 C1 C6 C5 -178.53(15)
C2 C1 C6 C5 1.6(3)
F1 C1 C6 C7 -2.2(2)
C2 C1 C6 C7 177.95(17)
O1 C5 C6 C1 174.08(14)
C4 C5 C6 C1 -0.3(2)
O1 C5 C6 C7 -2.3(2)
C4 C5 C6 C7 -176.68(17)
N2 C8 N1 C7 -7.9(2)
C12 C8 N1 C7 173.45(16)
C8 N1 C7 C6 71.4(2)
C1 C6 C7 N1 63.1(2)
C5 C6 C7 N1 -120.78(18)

loop_
_cod_related_entry_id
_cod_related_entry_database
_cod_related_entry_code
1 ChemSpider 21129272
